data_4109337
loop_
_publ_author_name
'Zhuojia Lin'
'Alexandra M. Z. Slawin'
'Russell E. Morris'

_publ_contact_author_address
;University of St Andrews
EaStChem School of Chemistry
Purdie Building
St Andrews KY169ST
;
_publ_contact_author_email rem1@st-and.ac.uk
_publ_contact_author_fax 01334463808
_publ_contact_author_name 'Russell Morris'
_publ_contact_author_phone 01334463818
_publ_section_title
;
 Chiral Induction in the Ionothermal Synthesis of a 3-D Coordination
 Polymer
;
_journal_name_full 'Journal of the American Chemical Society'
_journal_page_first 4880
_journal_page_last 4881
_journal_paper_doi 10.1021/ja070671y
_journal_volume 129
_journal_year 2007
_chemical_formula_sum 'C34 H42 N4 Ni O14'
_chemical_formula_weight 789.43
_chemical_name_systematic
; 
 ? 
;
_space_group_IT_number 92
_symmetry_cell_setting tetragonal
_symmetry_space_group_name_Hall 'P 4abw 2nw'
_symmetry_space_group_name_H-M 'P 41 21 2'
_atom_sites_solution_hydrogens geom
_atom_sites_solution_primary direct
_atom_sites_solution_secondary difmap
_audit_creation_method SHELXL-97
_cell_angle_alpha 90.00
_cell_angle_beta 90.00
_cell_angle_gamma 90.00
_cell_formula_units_Z 4
_cell_length_a 11.1813(4)
_cell_length_b 11.1813(4)
_cell_length_c 31.5520(13)
_cell_measurement_reflns_used 3738
_cell_measurement_temperature 100(2)
_cell_measurement_theta_max 26.0
_cell_measurement_theta_min 2.66
_cell_volume 3944.7(3)
_computing_structure_refinement 'SHELXL-97 (Sheldrick, 1997)'
_computing_structure_solution 'SHELXS-97 (Sheldrick, 1990)'
_diffrn_ambient_temperature 100(2)
_diffrn_measured_fraction_theta_full 0.987
_diffrn_measured_fraction_theta_max 0.987
_diffrn_measurement_device_type Rigaku
_diffrn_radiation_monochromator graphite
_diffrn_radiation_source 'fine-focus sealed tube'
_diffrn_radiation_type MoK\a
_diffrn_radiation_wavelength 0.71073
_diffrn_reflns_av_R_equivalents 0.0367
_diffrn_reflns_av_sigmaI/netI 0.0194
_diffrn_reflns_limit_h_max 13
_diffrn_reflns_limit_h_min -10
_diffrn_reflns_limit_k_max 10
_diffrn_reflns_limit_k_min -13
_diffrn_reflns_limit_l_max 38
_diffrn_reflns_limit_l_min -36
_diffrn_reflns_number 22316
_diffrn_reflns_theta_full 26.00
_diffrn_reflns_theta_max 26.00
_diffrn_reflns_theta_min 2.66
_exptl_absorpt_coefficient_mu 0.560
_exptl_absorpt_correction_type none
_exptl_crystal_colour green
_exptl_crystal_density_diffrn 1.329
_exptl_crystal_description Block
_exptl_crystal_F_000 1656
_exptl_crystal_size_max 0.2
_exptl_crystal_size_mid 0.2
_exptl_crystal_size_min 0.2
_refine_diff_density_max 0.229
_refine_diff_density_min -0.197
_refine_diff_density_rms 0.039
_refine_ls_abs_structure_details 'Flack H D (1983), Acta Cryst. A39, 876-881'
_refine_ls_abs_structure_Flack 0.020(11)
_refine_ls_extinction_method none
_refine_ls_goodness_of_fit_ref 1.068
_refine_ls_hydrogen_treatment mixed
_refine_ls_matrix_type full
_refine_ls_number_parameters 252
_refine_ls_number_reflns 3738
_refine_ls_number_restraints 0
_refine_ls_restrained_S_all 1.068
_refine_ls_R_factor_all 0.0275
_refine_ls_R_factor_gt 0.0254
_refine_ls_shift/su_max 0.006
_refine_ls_shift/su_mean 0.001
_refine_ls_structure_factor_coef Fsqd
_refine_ls_weighting_details 'calc w=1/[\s^2^(Fo^2^)+(0.0320P)^2^+1.6138P] where P=(Fo^2^+2Fc^2^)/3'
_refine_ls_weighting_scheme calc
_refine_ls_wR_factor_gt 0.0617
_refine_ls_wR_factor_ref 0.0625
_reflns_number_gt 3599
_reflns_number_total 3738
_reflns_threshold_expression >2sigma(I)
_cod_data_source_file ja070671ysi20070130_071356.cif
_cod_data_source_block SIMOF-1
_cod_database_code 4109337

loop_
_symmetry_equiv_pos_as_xyz
'x, y, z'
'-x, -y, z+1/2'
'x+1/2, -y+1/2, -z+3/4'
'-x+1/2, y+1/2, -z+1/4'
'-y, -x, -z+1/2'
'y, x, -z'
'y+1/2, -x+1/2, z+3/4'
'-y+1/2, x+1/2, z+1/4'

loop_
_atom_site_label
_atom_site_type_symbol
_atom_site_fract_x
_atom_site_fract_y
_atom_site_fract_z
_atom_site_U_iso_or_equiv
_atom_site_adp_type
_atom_site_occupancy
_atom_site_symmetry_multiplicity
_atom_site_calc_flag
_atom_site_refinement_flags
Ni1 Ni 1.300509(18) 0.699491(18) 0.7500 0.00914(8) Uani 1 2 d S
C1 C 1.08804(15) 0.86952(15) 0.65144(5) 0.0133(4) Uani 1 1 d .
C2 C 1.10120(15) 0.95329(16) 0.61925(5) 0.0130(4) Uani 1 1 d .
H2 H 1.1756 0.9880 0.6146 0.016 Uiso 1 1 calc R
C3 C 1.00444(15) 0.98601(15) 0.59386(5) 0.0127(3) Uani 1 1 d .
C4 C 0.89318(15) 0.93447(16) 0.60082(5) 0.0146(4) Uani 1 1 d .
H4 H 0.8278 0.9575 0.5846 0.017 Uiso 1 1 calc R
C5 C 0.87993(16) 0.84763(16) 0.63244(5) 0.0157(4) Uani 1 1 d .
C6 C 0.97692(15) 0.81608(16) 0.65762(5) 0.0140(4) Uani 1 1 d .
H6 H 0.9675 0.7589 0.6788 0.017 Uiso 1 1 calc R
C7 C 1.19298(16) 0.84175(15) 0.68010(5) 0.0136(4) Uani 1 1 d .
C8 C 1.02493(15) 1.07796(15) 0.55959(5) 0.0120(4) Uani 1 1 d .
C9 C 0.75935(15) 0.79186(17) 0.63906(5) 0.0176(4) Uani 1 1 d .
O1 O 1.17961(10) 0.75733(11) 0.70607(4) 0.0150(3) Uani 1 1 d .
O1W O 1.42976(12) 0.82716(11) 0.73439(4) 0.0129(3) Uani 1 1 d .
H1WB H 1.388(2) 0.860(2) 0.7137(8) 0.037(7) Uiso 1 1 d .
H1WA H 1.479(3) 0.785(3) 0.7219(8) 0.045(8) Uiso 1 1 d .
O2 O 1.28413(11) 0.90650(12) 0.67608(4) 0.0206(3) Uani 1 1 d .
O3 O 1.12936(10) 1.08488(11) 0.54518(4) 0.0136(3) Uani 1 1 d .
O4 O 0.93786(11) 1.14247(12) 0.54787(4) 0.0157(3) Uani 1 1 d .
O5 O 0.67146(11) 0.81857(14) 0.61893(4) 0.0285(3) Uani 1 1 d .
O6 O 0.76090(12) 0.71043(13) 0.66939(4) 0.0241(3) Uani 1 1 d .
H1 H 0.686(3) 0.683(3) 0.6765(9) 0.058(8) Uiso 1 1 d .
N1 N 1.37503(15) 0.86306(15) 0.56852(5) 0.0215(4) Uani 1 1 d .
N2 N 1.24794(16) 0.74042(15) 0.54078(5) 0.0240(4) Uani 1 1 d .
C1S C 1.43032(19) 0.97489(18) 0.58282(6) 0.0263(4) Uani 1 1 d .
H1SA H 1.3873 1.0416 0.5712 0.040 Uiso 1 1 calc R
H1SB H 1.5119 0.9777 0.5734 0.040 Uiso 1 1 calc R
H1SC H 1.4280 0.9787 0.6132 0.040 Uiso 1 1 calc R
C2S C 1.27600(17) 0.85456(17) 0.54563(6) 0.0195(4) Uani 1 1 d .
H2SA H 1.2330 0.9187 0.5347 0.023 Uiso 1 1 calc R
C3S C 1.4123(2) 0.7496(2) 0.57878(9) 0.0415(6) Uani 1 1 d .
H3SA H 1.4792 0.7295 0.5947 0.050 Uiso 1 1 calc R
C4S C 1.3335(2) 0.6735(2) 0.56141(8) 0.0454(7) Uani 1 1 d .
H4SA H 1.3363 0.5905 0.5630 0.054 Uiso 1 1 calc R
C5S C 1.14210(19) 0.6938(2) 0.51844(6) 0.0287(5) Uani 1 1 d .
H5SA H 1.1656 0.6251 0.5016 0.034 Uiso 1 1 calc R
H5SB H 1.1127 0.7547 0.4991 0.034 Uiso 1 1 calc R
C6S C 1.04235(19) 0.6577(2) 0.54792(6) 0.0273(5) Uani 1 1 d .
H6SA H 1.0197 0.7256 0.5653 0.033 Uiso 1 1 calc R
H6SB H 1.0702 0.5947 0.5666 0.033 Uiso 1 1 calc R
C7S C 0.9337(2) 0.6138(2) 0.52337(8) 0.0366(6) Uani 1 1 d .
H7SA H 0.9037 0.6788 0.5060 0.044 Uiso 1 1 calc R
H7SB H 0.9586 0.5500 0.5045 0.044 Uiso 1 1 calc R
C8S C 0.8339(3) 0.5685(4) 0.55100(11) 0.0756(11) Uani 1 1 d .
H8SA H 0.7688 0.5422 0.5335 0.113 Uiso 1 1 calc R
H8SB H 0.8071 0.6317 0.5693 0.113 Uiso 1 1 calc R
H8SC H 0.8622 0.5028 0.5678 0.113 Uiso 1 1 calc R

loop_
_atom_site_aniso_label
_atom_site_aniso_U_11
_atom_site_aniso_U_22
_atom_site_aniso_U_33
_atom_site_aniso_U_23
_atom_site_aniso_U_13
_atom_site_aniso_U_12
Ni1 0.00961(10) 0.00961(10) 0.00821(13) -0.00008(8) -0.00008(8) -0.00055(12)
C1 0.0137(9) 0.0142(9) 0.0121(8) -0.0010(7) -0.0002(7) 0.0022(7)
C2 0.0100(8) 0.0147(9) 0.0142(8) -0.0006(7) 0.0018(7) -0.0004(7)
C3 0.0143(9) 0.0123(9) 0.0116(7) 0.0005(7) 0.0015(7) 0.0024(6)
C4 0.0115(8) 0.0176(9) 0.0147(8) 0.0012(7) -0.0012(7) 0.0027(7)
C5 0.0138(9) 0.0170(9) 0.0163(8) -0.0010(7) 0.0016(7) 0.0004(7)
C6 0.0161(8) 0.0147(9) 0.0113(8) 0.0034(7) 0.0013(7) 0.0003(7)
C7 0.0132(8) 0.0149(8) 0.0127(7) -0.0005(6) 0.0013(7) 0.0017(7)
C8 0.0137(9) 0.0124(8) 0.0098(8) -0.0010(7) -0.0008(7) 0.0001(7)
C9 0.0153(9) 0.0208(9) 0.0167(8) 0.0015(8) 0.0009(7) 0.0003(8)
O1 0.0134(6) 0.0169(6) 0.0147(6) 0.0056(5) -0.0022(5) -0.0020(5)
O1W 0.0132(6) 0.0117(7) 0.0137(6) 0.0008(5) -0.0005(5) -0.0004(5)
O2 0.0146(7) 0.0233(7) 0.0239(6) 0.0107(5) -0.0060(6) -0.0057(5)
O3 0.0110(6) 0.0153(6) 0.0145(6) 0.0035(5) 0.0011(5) 0.0020(5)
O4 0.0123(6) 0.0182(6) 0.0165(6) 0.0041(5) 0.0009(5) 0.0042(5)
O5 0.0151(7) 0.0369(9) 0.0334(8) 0.0138(7) -0.0060(6) -0.0037(6)
O6 0.0142(6) 0.0308(8) 0.0273(7) 0.0147(6) 0.0003(5) -0.0046(6)
N1 0.0228(9) 0.0192(8) 0.0224(8) 0.0038(7) -0.0002(7) 0.0021(7)
N2 0.0263(9) 0.0218(9) 0.0239(8) 0.0062(7) -0.0044(7) 0.0011(7)
C1S 0.0290(11) 0.0226(11) 0.0274(10) 0.0008(9) 0.0026(9) -0.0026(9)
C2S 0.0216(10) 0.0194(9) 0.0174(9) 0.0052(7) 0.0055(7) 0.0052(8)
C3S 0.0404(14) 0.0247(11) 0.0592(16) 0.0092(11) -0.0259(13) 0.0032(11)
C4S 0.0531(16) 0.0192(12) 0.0638(16) 0.0080(11) -0.0269(13) 0.0045(10)
C5S 0.0323(11) 0.0349(11) 0.0189(9) 0.0029(9) -0.0037(8) -0.0041(10)
C6S 0.0323(12) 0.0248(11) 0.0248(10) -0.0049(9) 0.0040(9) 0.0016(9)
C7S 0.0338(13) 0.0312(12) 0.0447(14) -0.0030(11) -0.0019(11) 0.0010(10)
C8S 0.0506(19) 0.097(3) 0.079(2) -0.025(2) 0.0225(17) -0.0290(18)

loop_
_atom_type_symbol
_atom_type_description
_atom_type_scat_dispersion_real
_atom_type_scat_dispersion_imag
_atom_type_scat_source
C C 0.0033 0.0016 'International Tables Vol C Tables 4.2.6.8 and 6.1.1.4'
H H 0.0000 0.0000 'International Tables Vol C Tables 4.2.6.8 and 6.1.1.4'
O O 0.0106 0.0060 'International Tables Vol C Tables 4.2.6.8 and 6.1.1.4'
Ni Ni 0.3393 1.1124 'International Tables Vol C Tables 4.2.6.8 and 6.1.1.4'
N N 0.0061 0.0033 'International Tables Vol C Tables 4.2.6.8 and 6.1.1.4'

loop_
_geom_angle_atom_site_label_1
_geom_angle_atom_site_label_2
_geom_angle_atom_site_label_3
_geom_angle
_geom_angle_site_symmetry_1
_geom_angle_site_symmetry_3
O1 Ni1 O1 92.37(7) 5_776 .
O1 Ni1 O3 88.82(5) 5_776 8_745
O1 Ni1 O3 175.64(5) . 8_745
O1 Ni1 O3 175.64(5) 5_776 4_746
O1 Ni1 O3 88.82(5) . 4_746
O3 Ni1 O3 90.30(7) 8_745 4_746
O1 Ni1 O1W 94.67(5) 5_776 5_776
O1 Ni1 O1W 85.80(5) . 5_776
O3 Ni1 O1W 89.92(5) 8_745 5_776
O3 Ni1 O1W 89.60(5) 4_746 5_776
O1 Ni1 O1W 85.80(5) 5_776 .
O1 Ni1 O1W 94.67(5) . .
O3 Ni1 O1W 89.60(5) 8_745 .
O3 Ni1 O1W 89.92(5) 4_746 .
O1W Ni1 O1W 179.31(8) 5_776 .
C2 C1 C6 119.09(16) . .
C2 C1 C7 119.53(15) . .
C6 C1 C7 121.34(15) . .
C1 C2 C3 120.96(16) . .
C1 C2 H2 119.5 . .
C3 C2 H2 119.5 . .
C4 C3 C2 119.68(16) . .
C4 C3 C8 122.14(15) . .
C2 C3 C8 118.18(15) . .
C3 C4 C5 119.69(16) . .
C3 C4 H4 120.2 . .
C5 C4 H4 120.2 . .
C6 C5 C4 120.05(16) . .
C6 C5 C9 121.08(16) . .
C4 C5 C9 118.86(16) . .
C5 C6 C1 120.49(16) . .
C5 C6 H6 119.8 . .
C1 C6 H6 119.8 . .
O2 C7 O1 126.44(16) . .
O2 C7 C1 116.77(14) . .
O1 C7 C1 116.78(15) . .
O3 C8 O4 125.03(16) . .
O3 C8 C3 116.27(15) . .
O4 C8 C3 118.70(15) . .
O5 C9 O6 124.20(17) . .
O5 C9 C5 123.74(16) . .
O6 C9 C5 112.06(15) . .
C7 O1 Ni1 126.94(11) . .
Ni1 O1W H1WB 95.4(17) . .
Ni1 O1W H1WA 101(2) . .
H1WB O1W H1WA 104(2) . .
C8 O3 Ni1 129.76(11) . 4_756
C9 O6 H1 113.0(18) . .
C2S N1 C3S 108.38(18) . .
C2S N1 C1S 125.53(17) . .
C3S N1 C1S 125.97(17) . .
C2S N2 C4S 107.72(18) . .
C2S N2 C5S 125.95(17) . .
C4S N2 C5S 126.30(19) . .
N1 C1S H1SA 109.5 . .
N1 C1S H1SB 109.5 . .
H1SA C1S H1SB 109.5 . .
N1 C1S H1SC 109.5 . .
H1SA C1S H1SC 109.5 . .
H1SB C1S H1SC 109.5 . .
N2 C2S N1 109.29(17) . .
N2 C2S H2SA 125.4 . .
N1 C2S H2SA 125.4 . .
C4S C3S N1 106.92(19) . .
C4S C3S H3SA 126.5 . .
N1 C3S H3SA 126.5 . .
C3S C4S N2 107.7(2) . .
C3S C4S H4SA 126.2 . .
N2 C4S H4SA 126.2 . .
N2 C5S C6S 113.20(16) . .
N2 C5S H5SA 108.9 . .
C6S C5S H5SA 108.9 . .
N2 C5S H5SB 108.9 . .
C6S C5S H5SB 108.9 . .
H5SA C5S H5SB 107.8 . .
C5S C6S C7S 111.27(17) . .
C5S C6S H6SA 109.4 . .
C7S C6S H6SA 109.4 . .
C5S C6S H6SB 109.4 . .
C7S C6S H6SB 109.4 . .
H6SA C6S H6SB 108.0 . .
C8S C7S C6S 113.9(2) . .
C8S C7S H7SA 108.8 . .
C6S C7S H7SA 108.8 . .
C8S C7S H7SB 108.8 . .
C6S C7S H7SB 108.8 . .
H7SA C7S H7SB 107.7 . .
C7S C8S H8SA 109.5 . .
C7S C8S H8SB 109.5 . .
H8SA C8S H8SB 109.5 . .
C7S C8S H8SC 109.5 . .
H8SA C8S H8SC 109.5 . .
H8SB C8S H8SC 109.5 . .

loop_
_geom_bond_atom_site_label_1
_geom_bond_atom_site_label_2
_geom_bond_distance
_geom_bond_site_symmetry_2
Ni1 O1 2.0413(12) 5_776
Ni1 O1 2.0413(12) .
Ni1 O3 2.0711(12) 8_745
Ni1 O3 2.0711(12) 4_746
Ni1 O1W 2.0902(12) 5_776
Ni1 O1W 2.0902(12) .
C1 C2 1.389(2) .
C1 C6 1.392(2) .
C1 C7 1.513(2) .
C2 C3 1.395(2) .
C2 H2 0.9300 .
C3 C4 1.389(2) .
C3 C8 1.510(2) .
C4 C5 1.400(3) .
C4 H4 0.9300 .
C5 C6 1.390(2) .
C5 C9 1.500(2) .
C6 H6 0.9300 .
C7 O2 1.257(2) .
C7 O1 1.259(2) .
C8 O3 1.255(2) .
C8 O4 1.267(2) .
C9 O5 1.208(2) .
C9 O6 1.321(2) .
O1W H1WB 0.88(3) .
O1W H1WA 0.82(3) .
O3 Ni1 2.0711(12) 4_756
O6 H1 0.92(3) .
N1 C2S 1.325(3) .
N1 C3S 1.374(3) .
N1 C1S 1.466(3) .
N2 C2S 1.323(3) .
N2 C4S 1.378(3) .
N2 C5S 1.473(3) .
C1S H1SA 0.9600 .
C1S H1SB 0.9600 .
C1S H1SC 0.9600 .
C2S H2SA 0.9300 .
C3S C4S 1.342(4) .
C3S H3SA 0.9300 .
C4S H4SA 0.9300 .
C5S C6S 1.508(3) .
C5S H5SA 0.9700 .
C5S H5SB 0.9700 .
C6S C7S 1.522(3) .
C6S H6SA 0.9700 .
C6S H6SB 0.9700 .
C7S C8S 1.504(4) .
C7S H7SA 0.9700 .
C7S H7SB 0.9700 .
C8S H8SA 0.9600 .
C8S H8SB 0.9600 .
C8S H8SC 0.9600 .

loop_
_geom_hbond_atom_site_label_D
_geom_hbond_atom_site_label_H
_geom_hbond_atom_site_label_A
_geom_hbond_distance_DH
_geom_hbond_distance_HA
_geom_hbond_distance_DA
_geom_hbond_angle_DHA
_geom_hbond_site_symmetry_A
O1W H1WB O2 0.88(3) 1.74(3) 2.6121(18) 169(2) .
O1W H1WA O4 0.82(3) 1.95(3) 2.7370(18) 160(3) 4_746
O6 H1 O4 0.92(3) 1.67(3) 2.5659(17) 165(3) 4_646

loop_
_geom_torsion_atom_site_label_1
_geom_torsion_atom_site_label_2
_geom_torsion_atom_site_label_3
_geom_torsion_atom_site_label_4
_geom_torsion
O1 C7 C1 C2 -173.50(15)
O3 C8 C3 C4 -153.70(16)
O5 C9 C5 C6 177.74(18)
